data_7153645
loop_
_publ_author_name
'Fan, Xing-Wen'
'Cheng, Ying'

_publ_section_title
;
 N-Heterocyclic carbene-catalyzed cascade reaction of
 2-aroylvinylcinnamaldehydes with 2-aroylvinylchalcones: rapid assembly of
 six contiguous stereogenic centers with high diastereoselectivity.
;
_journal_issue 1
_journal_name_full 'Organic &amp; biomolecular chemistry'
_journal_page_first 123
_journal_page_last 131
_journal_paper_doi 10.1039/c3ob41656a
_journal_volume 12
_journal_year 2014
_chemical_formula_moiety 'C42 H30 Br2 O4'
_chemical_formula_sum 'C42 H30 Br2 O4'
_chemical_formula_weight 758.48
_chemical_name_systematic
; 
 ? 
;
_space_group_IT_number 14
_symmetry_cell_setting monoclinic
_symmetry_space_group_name_Hall '-P 2ybc'
_symmetry_space_group_name_H-M 'P 1 21/c 1'
_atom_sites_solution_hydrogens geom
_atom_sites_solution_primary direct
_atom_sites_solution_secondary difmap
_audit_creation_method SHELXL-97
_cell_angle_alpha 90.00
_cell_angle_beta 110.360(5)
_cell_angle_gamma 90.00
_cell_formula_units_Z 4
_cell_length_a 14.0880(14)
_cell_length_b 25.453(2)
_cell_length_c 9.8160(8)
_cell_measurement_reflns_used 11276
_cell_measurement_temperature 113(2)
_cell_measurement_theta_max 27.90
_cell_measurement_theta_min 1.50
_cell_volume 3299.9(5)
_computing_cell_refinement 'CrystalClear-SM Expert 2.0 r4'
_computing_data_collection 'CrystalClear-SM Expert 2.0 r4 (Rigaku, 2009)'
_computing_data_reduction 'CrystalClear-SM Expert 2.0 r4'
_computing_molecular_graphics 'CrystalStructure 4.0'
_computing_publication_material 'CrystalStructure 4.0 (Rigaku, 2009)'
_computing_structure_refinement 'SHELXL-97 (Sheldrick, 1997)'
_computing_structure_solution 'SHELXS-97 (Sheldrick, 1990)'
_diffrn_ambient_temperature 113(2)
_diffrn_detector_area_resol_mean 14.222
_diffrn_measured_fraction_theta_full 0.998
_diffrn_measured_fraction_theta_max 0.998
_diffrn_measurement_device_type 'Rigaku Saturn724 CCD'
_diffrn_measurement_method \w
_diffrn_radiation_monochromator multilayer
_diffrn_radiation_source 'rotating anode'
_diffrn_radiation_type MoK\a
_diffrn_radiation_wavelength 0.71075
_diffrn_reflns_av_R_equivalents 0.0504
_diffrn_reflns_av_sigmaI/netI 0.0494
_diffrn_reflns_limit_h_max 17
_diffrn_reflns_limit_h_min -18
_diffrn_reflns_limit_k_max 33
_diffrn_reflns_limit_k_min -33
_diffrn_reflns_limit_l_max 12
_diffrn_reflns_limit_l_min -12
_diffrn_reflns_number 33545
_diffrn_reflns_theta_full 27.86
_diffrn_reflns_theta_max 27.86
_diffrn_reflns_theta_min 1.54
_diffrn_standards_decay_% 0
_diffrn_standards_interval_count 0
_diffrn_standards_interval_time 0
_diffrn_standards_number 0
_exptl_absorpt_coefficient_mu 2.501
_exptl_absorpt_correction_T_max 0.6346
_exptl_absorpt_correction_T_min 0.5625
_exptl_absorpt_correction_type multi-scan
_exptl_absorpt_process_details CrystalClear
_exptl_crystal_colour colorless
_exptl_crystal_density_diffrn 1.527
_exptl_crystal_density_method 'not measured'
_exptl_crystal_description prism
_exptl_crystal_F_000 1536
_exptl_crystal_size_max 0.26
_exptl_crystal_size_mid 0.24
_exptl_crystal_size_min 0.20
_refine_diff_density_max 1.824
_refine_diff_density_min -1.684
_refine_diff_density_rms 0.083
_refine_ls_extinction_method none
_refine_ls_goodness_of_fit_ref 1.077
_refine_ls_hydrogen_treatment constr
_refine_ls_matrix_type full
_refine_ls_number_parameters 433
_refine_ls_number_reflns 7842
_refine_ls_number_restraints 0
_refine_ls_restrained_S_all 1.077
_refine_ls_R_factor_all 0.0688
_refine_ls_R_factor_gt 0.0552
_refine_ls_shift/su_max 0.001
_refine_ls_shift/su_mean 0.000
_refine_ls_structure_factor_coef Fsqd
_refine_ls_weighting_details 'calc w=1/[\s^2^(Fo^2^)+(0.0623P)^2^+1.9207P] where P=(Fo^2^+2Fc^2^)/3'
_refine_ls_weighting_scheme calc
_refine_ls_wR_factor_gt 0.1331
_refine_ls_wR_factor_ref 0.1414
_reflns_number_gt 6241
_reflns_number_total 7842
_reflns_threshold_expression >2sigma(I)
_cod_data_source_file c3ob41656a.txt
_cod_data_source_block shelxl
_cod_database_code 7153645

loop_
_symmetry_equiv_pos_as_xyz
'x, y, z'
'-x, y+1/2, -z+1/2'
'-x, -y, -z'
'x, -y-1/2, z-1/2'

loop_
_atom_site_label
_atom_site_type_symbol
_atom_site_fract_x
_atom_site_fract_y
_atom_site_fract_z
_atom_site_U_iso_or_equiv
_atom_site_adp_type
_atom_site_occupancy
_atom_site_symmetry_multiplicity
_atom_site_calc_flag
_atom_site_refinement_flags
Br1 Br 0.41901(3) 0.419780(12) 0.54166(4) 0.04325(13) Uani 1 1 d .
Br2 Br -0.23222(4) 0.501468(17) 0.91256(6) 0.06614(17) Uani 1 1 d .
O1 O 0.16429(16) 0.60388(8) 0.7794(2) 0.0312(5) Uani 1 1 d .
O2 O 0.01124(18) 0.58219(8) 0.4541(3) 0.0350(5) Uani 1 1 d .
O3 O 0.44409(16) 0.81761(8) 0.8694(2) 0.0310(5) Uani 1 1 d .
O4 O 0.55872(15) 0.79391(8) 0.7787(2) 0.0305(5) Uani 1 1 d .
C1 C 0.2047(2) 0.66602(10) 0.6287(3) 0.0260(6) Uani 1 1 d .
H1 H 0.2543 0.6670 0.5764 0.031 Uiso 1 1 calc R
C2 C 0.0989(2) 0.68425(11) 0.5211(3) 0.0264(6) Uani 1 1 d .
H2 H 0.0899 0.6738 0.4191 0.032 Uiso 1 1 calc R
C3 C 0.1072(2) 0.74347(11) 0.5387(3) 0.0271(6) Uani 1 1 d .
C4 C 0.0482(2) 0.78198(12) 0.4481(4) 0.0308(7) Uani 1 1 d .
H4 H -0.0042 0.7726 0.3602 0.037 Uiso 1 1 calc R
C5 C 0.0669(2) 0.83433(12) 0.4879(4) 0.0336(7) Uani 1 1 d .
H5 H 0.0281 0.8611 0.4257 0.040 Uiso 1 1 calc R
C6 C 0.1418(3) 0.84788(12) 0.6179(4) 0.0363(8) Uani 1 1 d .
H6 H 0.1539 0.8839 0.6439 0.044 Uiso 1 1 calc R
C7 C 0.1995(2) 0.80938(11) 0.7105(4) 0.0318(7) Uani 1 1 d .
H7 H 0.2500 0.8188 0.8002 0.038 Uiso 1 1 calc R
C8 C 0.1820(2) 0.75677(11) 0.6699(3) 0.0266(6) Uani 1 1 d .
C9 C 0.2353(2) 0.70836(10) 0.7497(3) 0.0268(6) Uani 1 1 d .
H9 H 0.2040 0.6987 0.8234 0.032 Uiso 1 1 calc R
C10 C 0.2051(2) 0.61112(11) 0.6896(3) 0.0256(6) Uani 1 1 d .
C11 C 0.2546(2) 0.56593(11) 0.6429(3) 0.0260(6) Uani 1 1 d .
C12 C 0.2994(2) 0.56910(11) 0.5370(4) 0.0321(7) Uani 1 1 d .
H12 H 0.2978 0.6014 0.4876 0.039 Uiso 1 1 calc R
C13 C 0.3466(3) 0.52554(12) 0.5027(4) 0.0362(7) Uani 1 1 d .
H13 H 0.3766 0.5277 0.4299 0.043 Uiso 1 1 calc R
C14 C 0.3489(2) 0.47930(12) 0.5761(4) 0.0336(7) Uani 1 1 d .
C15 C 0.3042(3) 0.47470(12) 0.6803(4) 0.0379(8) Uani 1 1 d .
H15 H 0.3061 0.4423 0.7291 0.045 Uiso 1 1 calc R
C16 C 0.2569(3) 0.51779(12) 0.7127(4) 0.0336(7) Uani 1 1 d .
H16 H 0.2254 0.5148 0.7836 0.040 Uiso 1 1 calc R
C17 C 0.0084(2) 0.66608(11) 0.5622(4) 0.0287(6) Uani 1 1 d .
H17A H 0.0222 0.6745 0.6658 0.034 Uiso 1 1 calc R
H17B H -0.0522 0.6863 0.5040 0.034 Uiso 1 1 calc R
C18 C -0.0157(2) 0.60787(11) 0.5390(3) 0.0299(6) Uani 1 1 d .
C19 C -0.0725(2) 0.58330(11) 0.6263(3) 0.0294(6) Uani 1 1 d .
C20 C -0.1337(2) 0.61197(12) 0.6832(4) 0.0354(7) Uani 1 1 d .
H20 H -0.1427 0.6486 0.6638 0.042 Uiso 1 1 calc R
C21 C -0.1817(3) 0.58795(13) 0.7679(4) 0.0387(8) Uani 1 1 d .
H21 H -0.2238 0.6077 0.8064 0.046 Uiso 1 1 calc R
C22 C -0.1678(3) 0.53508(13) 0.7954(4) 0.0410(8) Uani 1 1 d .
C23 C -0.1071(3) 0.50514(13) 0.7399(4) 0.0442(9) Uani 1 1 d .
H23 H -0.0979 0.4686 0.7604 0.053 Uiso 1 1 calc R
C24 C -0.0603(3) 0.52947(12) 0.6543(4) 0.0359(7) Uani 1 1 d .
H24 H -0.0196 0.5094 0.6142 0.043 Uiso 1 1 calc R
C25 C 0.3500(2) 0.71602(11) 0.8297(3) 0.0269(6) Uani 1 1 d .
H25 H 0.3595 0.7414 0.9113 0.032 Uiso 1 1 calc R
C26 C 0.4067(2) 0.66576(11) 0.8920(3) 0.0276(6) Uani 1 1 d .
C27 C 0.3954(2) 0.63353(12) 0.9993(3) 0.0321(7) Uani 1 1 d .
H27 H 0.3485 0.6423 1.0458 0.038 Uiso 1 1 calc R
C28 C 0.4537(3) 0.58814(12) 1.0379(4) 0.0383(8) Uani 1 1 d .
H28 H 0.4470 0.5659 1.1117 0.046 Uiso 1 1 calc R
C29 C 0.5216(3) 0.57505(12) 0.9697(4) 0.0393(8) Uani 1 1 d .
H29 H 0.5608 0.5439 0.9972 0.047 Uiso 1 1 calc R
C30 C 0.5331(2) 0.60685(12) 0.8621(4) 0.0350(7) Uani 1 1 d .
H30 H 0.5794 0.5977 0.8151 0.042 Uiso 1 1 calc R
C31 C 0.4754(2) 0.65262(11) 0.8242(3) 0.0273(6) Uani 1 1 d .
C32 C 0.4697(2) 0.69097(11) 0.7035(3) 0.0259(6) Uani 1 1 d .
H32 H 0.4273 0.6742 0.6099 0.031 Uiso 1 1 calc R
C33 C 0.4078(2) 0.73739(10) 0.7318(3) 0.0240(6) Uani 1 1 d .
H33 H 0.3566 0.7483 0.6367 0.029 Uiso 1 1 calc R
C34 C 0.4702(2) 0.78522(11) 0.8010(3) 0.0255(6) Uani 1 1 d .
C35 C 0.6023(2) 0.75637(11) 0.7128(3) 0.0274(6) Uani 1 1 d .
C36 C 0.5662(2) 0.70797(11) 0.6863(3) 0.0289(6) Uani 1 1 d .
H36 H 0.6038 0.6828 0.6547 0.035 Uiso 1 1 calc R
C37 C 0.6891(2) 0.77959(12) 0.6835(3) 0.0292(6) Uani 1 1 d .
C38 C 0.7282(2) 0.82854(13) 0.7408(4) 0.0360(7) Uani 1 1 d .
H38 H 0.6998 0.8469 0.8018 0.043 Uiso 1 1 calc R
C39 C 0.8087(3) 0.85062(14) 0.7086(4) 0.0414(8) Uani 1 1 d .
H39 H 0.8343 0.8840 0.7475 0.050 Uiso 1 1 calc R
C40 C 0.8513(3) 0.82453(14) 0.6210(4) 0.0421(8) Uani 1 1 d .
H40 H 0.9064 0.8396 0.6001 0.050 Uiso 1 1 calc R
C41 C 0.8128(3) 0.77595(14) 0.5639(4) 0.0427(8) Uani 1 1 d .
H41 H 0.8420 0.7578 0.5037 0.051 Uiso 1 1 calc R
C42 C 0.7325(2) 0.75359(13) 0.5933(4) 0.0355(7) Uani 1 1 d .
H42 H 0.7066 0.7205 0.5523 0.043 Uiso 1 1 calc R

loop_
_atom_site_aniso_label
_atom_site_aniso_U_11
_atom_site_aniso_U_22
_atom_site_aniso_U_33
_atom_site_aniso_U_23
_atom_site_aniso_U_13
_atom_site_aniso_U_12
Br1 0.0394(2) 0.02953(18) 0.0620(3) -0.00850(15) 0.01920(18) 0.00710(13)
Br2 0.0933(4) 0.0543(3) 0.0759(3) 0.0000(2) 0.0610(3) -0.0159(2)
O1 0.0371(12) 0.0270(10) 0.0371(12) 0.0014(9) 0.0223(10) -0.0011(9)
O2 0.0419(13) 0.0255(11) 0.0433(13) -0.0057(9) 0.0218(11) -0.0026(9)
O3 0.0379(12) 0.0249(10) 0.0354(12) -0.0047(9) 0.0193(10) -0.0054(9)
O4 0.0300(11) 0.0238(10) 0.0432(13) -0.0053(9) 0.0195(10) -0.0052(8)
C1 0.0290(14) 0.0215(13) 0.0320(16) 0.0001(11) 0.0161(13) -0.0004(11)
C2 0.0282(14) 0.0236(13) 0.0319(16) -0.0005(12) 0.0163(12) -0.0008(11)
C3 0.0297(15) 0.0235(13) 0.0355(16) 0.0033(12) 0.0208(13) 0.0026(11)
C4 0.0282(15) 0.0297(15) 0.0404(18) 0.0056(13) 0.0194(13) 0.0029(12)
C5 0.0341(16) 0.0258(14) 0.051(2) 0.0098(13) 0.0274(15) 0.0053(12)
C6 0.0407(18) 0.0206(14) 0.061(2) -0.0014(14) 0.0344(17) 0.0000(12)
C7 0.0361(16) 0.0232(14) 0.0442(18) -0.0054(13) 0.0241(15) -0.0021(12)
C8 0.0282(14) 0.0224(13) 0.0377(17) -0.0006(12) 0.0221(13) 0.0003(11)
C9 0.0314(15) 0.0205(13) 0.0348(16) -0.0018(11) 0.0196(13) -0.0024(11)
C10 0.0239(13) 0.0238(13) 0.0298(15) -0.0025(11) 0.0103(12) -0.0027(11)
C11 0.0230(13) 0.0239(13) 0.0308(15) -0.0023(11) 0.0091(12) -0.0004(11)
C12 0.0403(17) 0.0235(14) 0.0378(18) -0.0008(12) 0.0202(15) -0.0005(12)
C13 0.0438(18) 0.0282(15) 0.0439(19) -0.0057(14) 0.0247(16) -0.0002(14)
C14 0.0295(15) 0.0258(14) 0.0437(19) -0.0062(13) 0.0103(14) 0.0053(12)
C15 0.0450(19) 0.0249(15) 0.0433(19) 0.0042(13) 0.0149(16) 0.0048(14)
C16 0.0451(18) 0.0260(14) 0.0345(17) 0.0045(13) 0.0201(15) 0.0023(13)
C17 0.0263(14) 0.0221(13) 0.0427(18) -0.0005(12) 0.0184(13) -0.0003(11)
C18 0.0268(14) 0.0248(14) 0.0381(17) -0.0016(12) 0.0116(13) -0.0016(11)
C19 0.0265(14) 0.0266(14) 0.0362(17) -0.0046(12) 0.0125(13) -0.0052(11)
C20 0.0291(15) 0.0275(15) 0.052(2) -0.0051(14) 0.0170(15) -0.0060(12)
C21 0.0322(17) 0.0379(17) 0.050(2) -0.0103(15) 0.0199(16) -0.0077(14)
C22 0.046(2) 0.0384(18) 0.046(2) -0.0024(15) 0.0256(17) -0.0122(15)
C23 0.061(2) 0.0257(16) 0.053(2) -0.0024(15) 0.0289(19) -0.0066(15)
C24 0.0409(18) 0.0279(15) 0.0439(19) -0.0058(14) 0.0212(15) -0.0034(13)
C25 0.0324(15) 0.0251(14) 0.0283(15) -0.0015(11) 0.0170(12) -0.0029(12)
C26 0.0329(15) 0.0229(13) 0.0267(15) -0.0011(11) 0.0103(12) -0.0054(11)
C27 0.0393(17) 0.0311(15) 0.0278(16) -0.0003(12) 0.0141(13) -0.0070(13)
C28 0.0434(19) 0.0316(16) 0.0361(18) 0.0094(13) 0.0090(15) -0.0054(14)
C29 0.0373(18) 0.0294(16) 0.047(2) 0.0080(14) 0.0089(16) 0.0029(13)
C30 0.0329(16) 0.0293(15) 0.0427(19) 0.0026(14) 0.0129(14) -0.0004(13)
C31 0.0297(15) 0.0244(13) 0.0279(15) -0.0013(11) 0.0100(12) -0.0045(11)
C32 0.0304(15) 0.0226(13) 0.0264(15) -0.0028(11) 0.0121(12) -0.0034(11)
C33 0.0282(14) 0.0213(13) 0.0257(14) -0.0018(11) 0.0134(12) -0.0038(11)
C34 0.0298(14) 0.0229(13) 0.0264(15) 0.0023(11) 0.0132(12) -0.0025(11)
C35 0.0263(14) 0.0275(14) 0.0298(15) -0.0008(12) 0.0115(12) 0.0008(11)
C36 0.0321(15) 0.0257(14) 0.0330(16) -0.0013(12) 0.0163(13) -0.0004(12)
C37 0.0248(14) 0.0305(15) 0.0339(16) 0.0035(12) 0.0123(12) 0.0008(12)
C38 0.0346(17) 0.0356(16) 0.0429(19) -0.0045(14) 0.0197(15) -0.0062(13)
C39 0.0350(17) 0.0399(18) 0.050(2) -0.0015(16) 0.0162(16) -0.0110(14)
C40 0.0293(16) 0.0462(19) 0.056(2) 0.0083(17) 0.0209(16) -0.0013(14)
C41 0.0340(17) 0.0450(19) 0.056(2) 0.0013(17) 0.0249(17) 0.0034(15)
C42 0.0335(16) 0.0339(16) 0.0427(19) -0.0009(14) 0.0177(15) 0.0000(13)

loop_
_atom_type_symbol
_atom_type_description
_atom_type_scat_dispersion_real
_atom_type_scat_dispersion_imag
_atom_type_scat_source
C C 0.0033 0.0016 'International Tables Vol C Tables 4.2.6.8 and 6.1.1.4'
H H 0.0000 0.0000 'International Tables Vol C Tables 4.2.6.8 and 6.1.1.4'
O O 0.0106 0.0060 'International Tables Vol C Tables 4.2.6.8 and 6.1.1.4'
Br Br -0.2901 2.4595 'International Tables Vol C Tables 4.2.6.8 and 6.1.1.4'

loop_
_geom_angle_atom_site_label_1
_geom_angle_atom_site_label_2
_geom_angle_atom_site_label_3
_geom_angle
C34 O4 C35 122.4(2)
C10 C1 C9 112.1(2)
C10 C1 C2 114.2(2)
C9 C1 C2 104.8(2)
C10 C1 H1 108.5
C9 C1 H1 108.5
C2 C1 H1 108.5
C3 C2 C17 107.9(2)
C3 C2 C1 101.5(2)
C17 C2 C1 114.6(2)
C3 C2 H2 110.8
C17 C2 H2 110.8
C1 C2 H2 110.8
C4 C3 C8 120.8(3)
C4 C3 C2 128.5(3)
C8 C3 C2 110.5(2)
C5 C4 C3 119.0(3)
C5 C4 H4 120.5
C3 C4 H4 120.5
C6 C5 C4 120.5(3)
C6 C5 H5 119.8
C4 C5 H5 119.8
C5 C6 C7 120.7(3)
C5 C6 H6 119.6
C7 C6 H6 119.6
C6 C7 C8 119.0(3)
C6 C7 H7 120.5
C8 C7 H7 120.5
C3 C8 C7 120.0(3)
C3 C8 C9 111.1(2)
C7 C8 C9 128.9(3)
C8 C9 C25 113.9(2)
C8 C9 C1 102.4(2)
C25 C9 C1 116.2(2)
C8 C9 H9 108.0
C25 C9 H9 108.0
C1 C9 H9 108.0
O1 C10 C11 119.4(3)
O1 C10 C1 119.0(3)
C11 C10 C1 121.6(3)
C12 C11 C16 118.4(3)
C12 C11 C10 124.3(3)
C16 C11 C10 117.2(3)
C13 C12 C11 120.8(3)
C13 C12 H12 119.6
C11 C12 H12 119.6
C14 C13 C12 118.8(3)
C14 C13 H13 120.6
C12 C13 H13 120.6
C13 C14 C15 121.8(3)
C13 C14 Br1 120.5(3)
C15 C14 Br1 117.6(2)
C16 C15 C14 119.0(3)
C16 C15 H15 120.5
C14 C15 H15 120.5
C15 C16 C11 121.1(3)
C15 C16 H16 119.5
C11 C16 H16 119.5
C18 C17 C2 114.6(2)
C18 C17 H17A 108.6
C2 C17 H17A 108.6
C18 C17 H17B 108.6
C2 C17 H17B 108.6
H17A C17 H17B 107.6
O2 C18 C19 121.5(3)
O2 C18 C17 121.3(3)
C19 C18 C17 117.2(3)
C20 C19 C24 119.3(3)
C20 C19 C18 122.8(3)
C24 C19 C18 117.9(3)
C21 C20 C19 120.8(3)
C21 C20 H20 119.6
C19 C20 H20 119.6
C22 C21 C20 119.0(3)
C22 C21 H21 120.5
C20 C21 H21 120.5
C21 C22 C23 121.7(3)
C21 C22 Br2 119.6(3)
C23 C22 Br2 118.6(3)
C24 C23 C22 118.7(3)
C24 C23 H23 120.6
C22 C23 H23 120.6
C23 C24 C19 120.5(3)
C23 C24 H24 119.8
C19 C24 H24 119.8
C26 C25 C9 114.2(2)
C26 C25 C33 103.2(2)
C9 C25 C33 114.2(2)
C26 C25 H25 108.4
C9 C25 H25 108.4
C33 C25 H25 108.4
C27 C26 C31 120.2(3)
C27 C26 C25 128.4(3)
C31 C26 C25 111.4(3)
C26 C27 C28 119.0(3)
C26 C27 H27 120.5
C28 C27 H27 120.5
C29 C28 C27 120.7(3)
C29 C28 H28 119.7
C27 C28 H28 119.7
C30 C29 C28 120.8(3)
C30 C29 H29 119.6
C28 C29 H29 119.6
C29 C30 C31 118.7(3)
C29 C30 H30 120.7
C31 C30 H30 120.7
C26 C31 C30 120.7(3)
C26 C31 C32 111.2(2)
C30 C31 C32 127.8(3)
C36 C32 C31 118.2(2)
C36 C32 C33 113.0(2)
C31 C32 C33 103.3(2)
C36 C32 H32 107.2
C31 C32 H32 107.2
C33 C32 H32 107.2
C34 C33 C32 114.6(2)
C34 C33 C25 110.5(2)
C32 C33 C25 107.0(2)
C34 C33 H33 108.2
C32 C33 H33 108.2
C25 C33 H33 108.2
O3 C34 O4 117.2(3)
O3 C34 C33 124.0(3)
O4 C34 C33 118.7(2)
C36 C35 O4 121.5(3)
C36 C35 C37 128.5(3)
O4 C35 C37 109.9(2)
C35 C36 C32 123.4(3)
C35 C36 H36 118.3
C32 C36 H36 118.3
C38 C37 C42 118.5(3)
C38 C37 C35 121.0(3)
C42 C37 C35 120.4(3)
C39 C38 C37 120.3(3)
C39 C38 H38 119.9
C37 C38 H38 119.9
C40 C39 C38 120.8(3)
C40 C39 H39 119.6
C38 C39 H39 119.6
C39 C40 C41 119.2(3)
C39 C40 H40 120.4
C41 C40 H40 120.4
C42 C41 C40 121.0(3)
C42 C41 H41 119.5
C40 C41 H41 119.5
C41 C42 C37 120.3(3)
C41 C42 H42 119.9
C37 C42 H42 119.9

loop_
_geom_bond_atom_site_label_1
_geom_bond_atom_site_label_2
_geom_bond_distance
Br1 C14 1.902(3)
Br2 C22 1.899(3)
O1 C10 1.222(3)
O2 C18 1.219(4)
O3 C34 1.199(3)
O4 C34 1.357(3)
O4 C35 1.409(3)
C1 C10 1.519(4)
C1 C9 1.550(4)
C1 C2 1.568(4)
C1 H1 1.0000
C2 C3 1.517(4)
C2 C17 1.536(4)
C2 H2 1.0000
C3 C4 1.389(4)
C3 C8 1.392(4)
C4 C5 1.388(4)
C4 H4 0.9500
C5 C6 1.387(5)
C5 H5 0.9500
C6 C7 1.390(5)
C6 H6 0.9500
C7 C8 1.394(4)
C7 H7 0.9500
C8 C9 1.512(4)
C9 C25 1.543(4)
C9 H9 1.0000
C10 C11 1.497(4)
C11 C12 1.394(4)
C11 C16 1.398(4)
C12 C13 1.393(4)
C12 H12 0.9500
C13 C14 1.374(4)
C13 H13 0.9500
C14 C15 1.380(5)
C15 C16 1.376(4)
C15 H15 0.9500
C16 H16 0.9500
C17 C18 1.519(4)
C17 H17A 0.9900
C17 H17B 0.9900
C18 C19 1.499(4)
C19 C20 1.385(4)
C19 C24 1.396(4)
C20 C21 1.384(5)
C20 H20 0.9500
C21 C22 1.373(5)
C21 H21 0.9500
C22 C23 1.390(5)
C23 C24 1.381(5)
C23 H23 0.9500
C24 H24 0.9500
C25 C26 1.519(4)
C25 C33 1.558(4)
C25 H25 1.0000
C26 C27 1.387(4)
C26 C31 1.393(4)
C27 C28 1.392(5)
C27 H27 0.9500
C28 C29 1.385(5)
C28 H28 0.9500
C29 C30 1.384(5)
C29 H29 0.9500
C30 C31 1.395(4)
C30 H30 0.9500
C31 C32 1.516(4)
C32 C36 1.492(4)
C32 C33 1.550(4)
C32 H32 1.0000
C33 C34 1.517(4)
C33 H33 1.0000
C35 C36 1.323(4)
C35 C37 1.474(4)
C36 H36 0.9500
C37 C38 1.398(4)
C37 C42 1.404(4)
C38 C39 1.397(4)
C38 H38 0.9500
C39 C40 1.378(5)
C39 H39 0.9500
C40 C41 1.388(5)
C40 H40 0.9500
C41 C42 1.383(5)
C41 H41 0.9500
C42 H42 0.9500

loop_
_geom_torsion_atom_site_label_1
_geom_torsion_atom_site_label_2
_geom_torsion_atom_site_label_3
_geom_torsion_atom_site_label_4
_geom_torsion
C10 C1 C2 C3 153.2(2)
C9 C1 C2 C3 30.1(3)
C10 C1 C2 C17 37.2(3)
C9 C1 C2 C17 -85.9(3)
C17 C2 C3 C4 -76.2(4)
C1 C2 C3 C4 163.0(3)
C17 C2 C3 C8 99.9(3)
C1 C2 C3 C8 -20.9(3)
C8 C3 C4 C5 2.0(4)
C2 C3 C4 C5 177.7(3)
C3 C4 C5 C6 -1.5(5)
C4 C5 C6 C7 0.0(5)
C5 C6 C7 C8 1.0(5)
C4 C3 C8 C7 -1.1(4)
C2 C3 C8 C7 -177.5(3)
C4 C3 C8 C9 179.6(3)
C2 C3 C8 C9 3.2(3)
C6 C7 C8 C3 -0.5(4)
C6 C7 C8 C9 178.8(3)
C3 C8 C9 C25 142.5(3)
C7 C8 C9 C25 -36.8(4)
C3 C8 C9 C1 16.3(3)
C7 C8 C9 C1 -163.0(3)
C10 C1 C9 C8 -152.9(2)
C2 C1 C9 C8 -28.5(3)
C10 C1 C9 C25 82.4(3)
C2 C1 C9 C25 -153.2(2)
C9 C1 C10 O1 46.9(4)
C2 C1 C10 O1 -72.2(3)
C9 C1 C10 C11 -132.9(3)
C2 C1 C10 C11 108.1(3)
O1 C10 C11 C12 177.1(3)
C1 C10 C11 C12 -3.2(4)
O1 C10 C11 C16 -4.0(4)
C1 C10 C11 C16 175.7(3)
C16 C11 C12 C13 -0.8(5)
C10 C11 C12 C13 178.1(3)
C11 C12 C13 C14 -0.5(5)
C12 C13 C14 C15 1.3(5)
C12 C13 C14 Br1 -176.4(2)
C13 C14 C15 C16 -0.7(5)
Br1 C14 C15 C16 177.0(3)
C14 C15 C16 C11 -0.7(5)
C12 C11 C16 C15 1.4(5)
C10 C11 C16 C15 -177.5(3)
C3 C2 C17 C18 175.4(3)
C1 C2 C17 C18 -72.3(3)
C2 C17 C18 O2 -22.4(4)
C2 C17 C18 C19 156.8(3)
O2 C18 C19 C20 -157.0(3)
C17 C18 C19 C20 23.8(4)
O2 C18 C19 C24 25.0(4)
C17 C18 C19 C24 -154.2(3)
C24 C19 C20 C21 0.5(5)
C18 C19 C20 C21 -177.5(3)
C19 C20 C21 C22 0.2(5)
C20 C21 C22 C23 -0.3(5)
C20 C21 C22 Br2 179.5(3)
C21 C22 C23 C24 -0.4(6)
Br2 C22 C23 C24 179.8(3)
C22 C23 C24 C19 1.1(5)
C20 C19 C24 C23 -1.2(5)
C18 C19 C24 C23 176.9(3)
C8 C9 C25 C26 -171.8(2)
C1 C9 C25 C26 -53.2(3)
C8 C9 C25 C33 -53.4(3)
C1 C9 C25 C33 65.1(3)
C9 C25 C26 C27 -63.6(4)
C33 C25 C26 C27 172.0(3)
C9 C25 C26 C31 114.7(3)
C33 C25 C26 C31 -9.7(3)
C31 C26 C27 C28 0.1(4)
C25 C26 C27 C28 178.3(3)
C26 C27 C28 C29 -0.4(5)
C27 C28 C29 C30 0.2(5)
C28 C29 C30 C31 0.4(5)
C27 C26 C31 C30 0.5(4)
C25 C26 C31 C30 -178.0(3)
C27 C26 C31 C32 175.8(3)
C25 C26 C31 C32 -2.7(3)
C29 C30 C31 C26 -0.7(5)
C29 C30 C31 C32 -175.2(3)
C26 C31 C32 C36 139.6(3)
C30 C31 C32 C36 -45.5(4)
C26 C31 C32 C33 13.9(3)
C30 C31 C32 C33 -171.2(3)
C36 C32 C33 C34 -25.5(3)
C31 C32 C33 C34 103.4(3)
C36 C32 C33 C25 -148.4(2)
C31 C32 C33 C25 -19.4(3)
C26 C25 C33 C34 -107.4(3)
C9 C25 C33 C34 128.1(3)
C26 C25 C33 C32 18.0(3)
C9 C25 C33 C32 -106.5(3)
C35 O4 C34 O3 173.5(3)
C35 O4 C34 C33 -9.9(4)
C32 C33 C34 O3 -156.8(3)
C25 C33 C34 O3 -35.9(4)
C32 C33 C34 O4 26.8(4)
C25 C33 C34 O4 147.8(2)
C34 O4 C35 C36 -9.0(4)
C34 O4 C35 C37 171.6(2)
O4 C35 C36 C32 8.9(5)
C37 C35 C36 C32 -171.9(3)
C31 C32 C36 C35 -111.8(3)
C33 C32 C36 C35 9.0(4)
C36 C35 C37 C38 -168.8(3)
O4 C35 C37 C38 10.5(4)
C36 C35 C37 C42 13.2(5)
O4 C35 C37 C42 -167.4(3)
C42 C37 C38 C39 -0.2(5)
C35 C37 C38 C39 -178.2(3)
C37 C38 C39 C40 -0.4(5)
C38 C39 C40 C41 0.4(5)
C39 C40 C41 C42 0.2(5)
C40 C41 C42 C37 -0.8(5)
C38 C37 C42 C41 0.8(5)
C35 C37 C42 C41 178.8(3)
